data_4111712
loop_
_publ_author_name
'Javier Vela'
'Jeremy M. Smith'
'Ying Yu'
'Nicole A. Ketterer'
'Christine J. Flaschenriem'
'Rene J. Lachicotte'
'Patrick L. Holland'

_publ_section_title
;
 Synthesis and Reactivity of Low-Coordinate Iron(II) Fluoride Complexes
 and Their Use in the Catalytic Hydrodefluorination of Fluorocarbons
;
_journal_name_full 'Journal of the American Chemical Society'
_journal_page_first 7857
_journal_page_last 7870
_journal_paper_doi 10.1021/ja042672l
_journal_volume 127
_journal_year 2005
_chemical_formula_moiety 'C38 H54 F Fe N3'
_chemical_formula_sum 'C38 H54 F Fe N3'
_chemical_formula_weight 627.69
_chemical_name_common 1(tBupy)
_chemical_name_systematic
; 
 ? 
;
_space_group_IT_number 2
_symmetry_cell_setting triclinic
_symmetry_space_group_name_Hall '-P 1'
_symmetry_space_group_name_H-M 'P -1'
_atom_sites_solution_hydrogens geom
_atom_sites_solution_primary direct
_atom_sites_solution_secondary difmap
_audit_creation_method SHELXL-97
_cell_angle_alpha 92.217(2)
_cell_angle_beta 91.025(2)
_cell_angle_gamma 99.486(2)
_cell_formula_units_Z 2
_cell_length_a 8.6321(10)
_cell_length_b 12.4465(14)
_cell_length_c 18.430(2)
_cell_measurement_reflns_used 9896
_cell_measurement_temperature 193(2)
_cell_measurement_theta_max 28.229
_cell_measurement_theta_min 2.393
_cell_volume 1951.0(4)
_computing_cell_refinement 'Bruker SMART'
_computing_data_collection 'Bruker SMART'
_computing_data_reduction 'Bruker SAINT'
_computing_molecular_graphics 'Bruker SHELXTL'
_computing_publication_material 'Bruker SHELXTL'
_computing_structure_refinement 'SHELXL-97 (Sheldrick, 1997)'
_computing_structure_solution 'SHELXS-97 (Sheldrick, 1990)'
_diffrn_ambient_temperature 193(2)
_diffrn_measured_fraction_theta_full 0.959
_diffrn_measured_fraction_theta_max 0.959
_diffrn_measurement_device_type 'CCD area detector'
_diffrn_measurement_method 'omega scans'
_diffrn_radiation_monochromator graphite
_diffrn_radiation_source 'fine-focus sealed tube'
_diffrn_radiation_type MoK\a
_diffrn_radiation_wavelength 0.71073
_diffrn_reflns_av_R_equivalents 0.0241
_diffrn_reflns_av_sigmaI/netI 0.0351
_diffrn_reflns_limit_h_max 11
_diffrn_reflns_limit_h_min -11
_diffrn_reflns_limit_k_max 16
_diffrn_reflns_limit_k_min -16
_diffrn_reflns_limit_l_max 24
_diffrn_reflns_limit_l_min -24
_diffrn_reflns_number 23726
_diffrn_reflns_theta_full 28.33
_diffrn_reflns_theta_max 28.33
_diffrn_reflns_theta_min 1.66
_exptl_absorpt_coefficient_mu 0.417
_exptl_absorpt_correction_T_max 0.894
_exptl_absorpt_correction_T_min 0.856
_exptl_absorpt_correction_type empirical
_exptl_absorpt_process_details SADABS
_exptl_crystal_colour Yellow
_exptl_crystal_density_diffrn 1.068
_exptl_crystal_description Block
_exptl_crystal_F_000 676
_exptl_crystal_size_max 0.48
_exptl_crystal_size_mid 0.31
_exptl_crystal_size_min 0.27
_refine_diff_density_max 0.954
_refine_diff_density_min -0.817
_refine_diff_density_rms 0.066
_refine_ls_extinction_method none
_refine_ls_goodness_of_fit_ref 1.073
_refine_ls_hydrogen_treatment constr
_refine_ls_matrix_type full
_refine_ls_number_parameters 388
_refine_ls_number_reflns 9347
_refine_ls_number_restraints 0
_refine_ls_restrained_S_all 1.073
_refine_ls_R_factor_all 0.0789
_refine_ls_R_factor_gt 0.0607
_refine_ls_shift/su_max 0.001
_refine_ls_shift/su_mean 0.000
_refine_ls_structure_factor_coef Fsqd
_refine_ls_weighting_details 'calc w=1/[\s^2^(Fo^2^)+(0.1074P)^2^+0.4874P] where P=(Fo^2^+2Fc^2^)/3'
_refine_ls_weighting_scheme calc
_refine_ls_wR_factor_gt 0.1699
_refine_ls_wR_factor_ref 0.1797
_reflns_number_gt 7104
_reflns_number_total 9347
_reflns_threshold_expression >2sigma(I)
_cod_data_source_file ja042672lsi20041206_123821_09.cif
_cod_data_source_block 1(tBupy)
_cod_database_code 4111712

loop_
_symmetry_equiv_pos_as_xyz
'x, y, z'
'-x, -y, -z'

loop_
_atom_site_label
_atom_site_type_symbol
_atom_site_fract_x
_atom_site_fract_y
_atom_site_fract_z
_atom_site_U_iso_or_equiv
_atom_site_adp_type
_atom_site_occupancy
_atom_site_symmetry_multiplicity
_atom_site_calc_flag
_atom_site_refinement_flags
Fe1 Fe 0.56010(4) 0.32401(3) 0.242809(17) 0.03324(13) Uani 1 1 d .
F1 F 0.73414(19) 0.30744(16) 0.29793(9) 0.0599(4) Uani 1 1 d .
N11 N 0.4661(2) 0.22841(16) 0.15753(10) 0.0345(4) Uani 1 1 d .
N21 N 0.5285(2) 0.46444(16) 0.19873(10) 0.0332(4) Uani 1 1 d .
N14 N 0.3817(2) 0.29922(17) 0.32092(11) 0.0384(4) Uani 1 1 d .
C21 C 0.3857(3) 0.2649(2) 0.10370(12) 0.0363(5) Uani 1 1 d .
C12 C 0.5028(3) 0.1198(2) 0.15152(13) 0.0389(5) Uani 1 1 d .
C41 C 0.4394(3) 0.4676(2) 0.13906(13) 0.0366(5) Uani 1 1 d .
C31 C 0.3653(3) 0.3739(2) 0.09915(13) 0.0390(5) Uani 1 1 d .
H31A H 0.2899 0.3864 0.0637 0.047 Uiso 1 1 calc R
C13 C 0.6183(3) 0.5651(2) 0.22822(13) 0.0376(5) Uani 1 1 d .
C54 C 0.2325(3) 0.3073(2) 0.30332(14) 0.0411(5) Uani 1 1 d .
H54A H 0.2085 0.3213 0.2544 0.049 Uiso 1 1 calc R
C51 C 0.4183(4) 0.5764(2) 0.10964(15) 0.0503(7) Uani 1 1 d .
H51A H 0.4752 0.6355 0.1413 0.075 Uiso 1 1 calc R
H51B H 0.3063 0.5819 0.1080 0.075 Uiso 1 1 calc R
H51C H 0.4598 0.5822 0.0605 0.075 Uiso 1 1 calc R
C62 C 0.6454(3) 0.1038(2) 0.11980(15) 0.0467(6) Uani 1 1 d .
C23 C 0.5539(3) 0.6293(2) 0.28049(14) 0.0469(6) Uani 1 1 d .
C33 C 0.6456(4) 0.7263(2) 0.30642(18) 0.0606(8) Uani 1 1 d .
H33A H 0.6037 0.7709 0.3415 0.073 Uiso 1 1 calc R
C34 C 0.1445(4) 0.2751(4) 0.42427(19) 0.0780(12) Uani 1 1 d .
C14 C 0.4118(3) 0.2776(2) 0.39021(14) 0.0492(6) Uani 1 1 d .
H14A H 0.5159 0.2704 0.4041 0.059 Uiso 1 1 calc R
C63 C 0.7734(3) 0.5957(2) 0.20535(14) 0.0446(6) Uani 1 1 d .
C82 C 0.1101(4) -0.0346(3) 0.1716(3) 0.0806(11) Uani 1 1 d .
H82A H 0.0096 -0.0260 0.1931 0.121 Uiso 1 1 calc R
H82B H 0.1269 -0.1102 0.1757 0.121 Uiso 1 1 calc R
H82C H 0.1085 -0.0170 0.1203 0.121 Uiso 1 1 calc R
C22 C 0.4031(3) 0.0316(2) 0.18005(15) 0.0467(6) Uani 1 1 d .
C11 C 0.3169(4) 0.1878(2) 0.04177(15) 0.0524(7) Uani 1 1 d .
H11A H 0.3379 0.1144 0.0506 0.079 Uiso 1 1 calc R
H11B H 0.3651 0.2126 -0.0037 0.079 Uiso 1 1 calc R
H11C H 0.2032 0.1865 0.0382 0.079 Uiso 1 1 calc R
C94 C 0.0214(5) 0.1773(4) 0.5281(2) 0.0877(13) Uani 1 1 d .
H94A H -0.0214 0.1086 0.5018 0.132 Uiso 1 1 calc R
H94B H -0.0428 0.1871 0.5704 0.132 Uiso 1 1 calc R
H94C H 0.1297 0.1753 0.5443 0.132 Uiso 1 1 calc R
C53 C 0.8590(3) 0.6938(3) 0.23295(17) 0.0561(7) Uani 1 1 d .
H53A H 0.9632 0.7162 0.2174 0.067 Uiso 1 1 calc R
C43 C 0.7952(4) 0.7592(3) 0.28246(18) 0.0652(9) Uani 1 1 d .
H43A H 0.8546 0.8267 0.2999 0.078 Uiso 1 1 calc R
C24 C 0.2981(4) 0.2658(3) 0.44140(17) 0.0685(10) Uani 1 1 d .
H24A H 0.3253 0.2508 0.4897 0.082 Uiso 1 1 calc R
C44 C 0.1124(3) 0.2966(3) 0.35210(16) 0.0550(7) Uani 1 1 d .
H44A H 0.0089 0.3037 0.3369 0.066 Uiso 1 1 calc R
C52 C 0.6848(4) -0.0006(3) 0.11827(17) 0.0562(7) Uani 1 1 d .
H52A H 0.7799 -0.0123 0.0965 0.067 Uiso 1 1 calc R
C73 C 0.3920(4) 0.5949(2) 0.31152(16) 0.0512(7) Uani 1 1 d .
H73A H 0.3391 0.5286 0.2830 0.061 Uiso 1 1 calc R
C42 C 0.5901(4) -0.0864(3) 0.14720(18) 0.0593(8) Uani 1 1 d .
H42A H 0.6205 -0.1564 0.1466 0.071 Uiso 1 1 calc R
C103 C 0.8496(3) 0.5245(3) 0.15329(18) 0.0591(8) Uani 1 1 d .
H10A H 0.7756 0.4541 0.1452 0.071 Uiso 1 1 calc R
C72 C 0.2443(4) 0.0426(2) 0.21218(18) 0.0565(7) Uani 1 1 d .
H72A H 0.2263 0.1193 0.2067 0.068 Uiso 1 1 calc R
C32 C 0.4496(4) -0.0707(2) 0.17744(17) 0.0579(7) Uani 1 1 d .
H32A H 0.3834 -0.1308 0.1969 0.070 Uiso 1 1 calc R
C102 C 0.7553(4) 0.1969(3) 0.0882(2) 0.0655(9) Uani 1 1 d .
H10B H 0.7079 0.2645 0.0951 0.079 Uiso 1 1 calc R
C112 C 0.9131(5) 0.2155(4) 0.1272(3) 0.1100(17) Uani 1 1 d .
H11D H 0.8988 0.2293 0.1792 0.165 Uiso 1 1 calc R
H11E H 0.9800 0.2785 0.1076 0.165 Uiso 1 1 calc R
H11F H 0.9629 0.1506 0.1203 0.165 Uiso 1 1 calc R
C83 C 0.4075(5) 0.5645(3) 0.39082(18) 0.0701(9) Uani 1 1 d .
H83A H 0.4752 0.5088 0.3939 0.105 Uiso 1 1 calc R
H83B H 0.3034 0.5359 0.4089 0.105 Uiso 1 1 calc R
H83C H 0.4539 0.6294 0.4203 0.105 Uiso 1 1 calc R
C84 C 0.1077(8) 0.3761(6) 0.5503(3) 0.141(2) Uani 1 1 d .
H84A H 0.0368 0.3780 0.5911 0.211 Uiso 1 1 calc R
H84B H 0.1224 0.4466 0.5272 0.211 Uiso 1 1 calc R
H84C H 0.2095 0.3614 0.5681 0.211 Uiso 1 1 calc R
C113 C 0.8749(9) 0.5748(7) 0.0812(3) 0.164(3) Uani 1 1 d .
H11G H 0.7748 0.5903 0.0618 0.247 Uiso 1 1 calc R
H11H H 0.9164 0.5244 0.0475 0.247 Uiso 1 1 calc R
H11I H 0.9502 0.6429 0.0871 0.247 Uiso 1 1 calc R
C93 C 0.2882(4) 0.6821(3) 0.3066(2) 0.0739(10) Uani 1 1 d .
H93A H 0.2785 0.7014 0.2559 0.111 Uiso 1 1 calc R
H93B H 0.3354 0.7469 0.3360 0.111 Uiso 1 1 calc R
H93C H 0.1839 0.6542 0.3248 0.111 Uiso 1 1 calc R
C74 C -0.1129(5) 0.3143(4) 0.4663(2) 0.0900(13) Uani 1 1 d .
H74A H -0.1806 0.2691 0.4297 0.135 Uiso 1 1 calc R
H74B H -0.0783 0.3868 0.4477 0.135 Uiso 1 1 calc R
H74C H -0.1716 0.3210 0.5108 0.135 Uiso 1 1 calc R
C92 C 0.2432(5) 0.0193(3) 0.2933(2) 0.0813(12) Uani 1 1 d .
H92A H 0.3290 0.0686 0.3187 0.122 Uiso 1 1 calc R
H92B H 0.2573 -0.0564 0.2995 0.122 Uiso 1 1 calc R
H92C H 0.1426 0.0307 0.3135 0.122 Uiso 1 1 calc R
C64 C 0.0198(7) 0.2650(7) 0.4817(3) 0.174(4) Uani 1 1 d .
C123 C 0.9997(6) 0.4983(5) 0.1838(3) 0.1135(18) Uani 1 1 d .
H12A H 0.9791 0.4605 0.2292 0.170 Uiso 1 1 calc R
H12B H 1.0742 0.5660 0.1934 0.170 Uiso 1 1 calc R
H12C H 1.0442 0.4513 0.1488 0.170 Uiso 1 1 calc R
C122 C 0.7754(7) 0.1773(5) 0.0068(3) 0.126(2) Uani 1 1 d .
H12D H 0.8471 0.2388 -0.0119 0.189 Uiso 1 1 calc R
H12E H 0.6731 0.1704 -0.0184 0.189 Uiso 1 1 calc R
H12F H 0.8189 0.1100 -0.0015 0.189 Uiso 1 1 calc R

loop_
_atom_site_aniso_label
_atom_site_aniso_U_11
_atom_site_aniso_U_22
_atom_site_aniso_U_33
_atom_site_aniso_U_23
_atom_site_aniso_U_13
_atom_site_aniso_U_12
Fe1 0.02845(18) 0.0418(2) 0.02946(18) 0.00628(13) -0.00120(12) 0.00477(13)
F1 0.0417(9) 0.0880(13) 0.0527(9) 0.0128(9) -0.0128(7) 0.0177(8)
N11 0.0308(9) 0.0388(10) 0.0335(10) 0.0046(8) 0.0019(7) 0.0038(8)
N21 0.0280(9) 0.0395(10) 0.0316(9) 0.0055(8) 0.0010(7) 0.0032(8)
N14 0.0389(11) 0.0450(11) 0.0319(10) 0.0062(8) 0.0019(8) 0.0073(9)
C21 0.0298(11) 0.0470(13) 0.0312(11) 0.0021(9) 0.0022(9) 0.0030(10)
C12 0.0379(13) 0.0436(13) 0.0350(12) -0.0002(10) -0.0025(10) 0.0069(10)
C41 0.0304(11) 0.0457(13) 0.0346(12) 0.0095(10) 0.0035(9) 0.0067(10)
C31 0.0319(12) 0.0524(14) 0.0330(11) 0.0079(10) -0.0052(9) 0.0074(10)
C13 0.0356(12) 0.0405(13) 0.0353(12) 0.0091(9) -0.0027(9) 0.0010(10)
C54 0.0426(13) 0.0434(13) 0.0384(13) 0.0101(10) 0.0026(10) 0.0085(11)
C51 0.0559(16) 0.0490(15) 0.0464(15) 0.0124(12) -0.0095(12) 0.0087(13)
C62 0.0394(14) 0.0514(15) 0.0484(15) -0.0060(12) 0.0006(11) 0.0067(11)
C23 0.0525(16) 0.0421(14) 0.0435(14) 0.0021(11) 0.0012(12) 0.0000(12)
C33 0.074(2) 0.0465(16) 0.0559(17) -0.0059(13) 0.0025(15) -0.0033(14)
C34 0.069(2) 0.122(3) 0.061(2) 0.050(2) 0.0332(17) 0.053(2)
C14 0.0488(15) 0.0652(18) 0.0382(13) 0.0116(12) 0.0031(11) 0.0210(13)
C63 0.0363(13) 0.0529(15) 0.0424(14) 0.0119(11) -0.0016(10) -0.0016(11)
C82 0.053(2) 0.070(2) 0.115(3) 0.006(2) 0.018(2) -0.0045(17)
C22 0.0488(15) 0.0442(14) 0.0461(14) 0.0040(11) 0.0019(12) 0.0041(11)
C11 0.0555(17) 0.0590(17) 0.0405(14) -0.0044(12) -0.0100(12) 0.0057(13)
C94 0.068(2) 0.124(4) 0.069(2) 0.033(2) 0.0194(19) 0.003(2)
C53 0.0446(15) 0.0610(18) 0.0566(17) 0.0158(14) -0.0060(13) -0.0118(13)
C43 0.068(2) 0.0530(17) 0.065(2) 0.0072(15) -0.0145(16) -0.0176(15)
C24 0.077(2) 0.099(3) 0.0419(15) 0.0314(16) 0.0167(15) 0.045(2)
C44 0.0422(15) 0.0699(19) 0.0596(17) 0.0271(15) 0.0137(13) 0.0219(14)
C52 0.0456(15) 0.0606(18) 0.0639(18) -0.0160(14) -0.0057(13) 0.0179(14)
C73 0.0548(16) 0.0470(15) 0.0506(16) -0.0021(12) 0.0124(13) 0.0048(12)
C42 0.068(2) 0.0489(16) 0.0633(19) -0.0078(14) -0.0126(15) 0.0191(15)
C103 0.0373(14) 0.071(2) 0.0651(19) 0.0018(15) 0.0137(13) -0.0048(13)
C72 0.0571(18) 0.0435(15) 0.0682(19) 0.0080(13) 0.0203(15) 0.0033(13)
C32 0.071(2) 0.0421(15) 0.0595(18) 0.0049(13) -0.0009(15) 0.0069(14)
C102 0.0467(17) 0.0631(19) 0.087(2) -0.0026(17) 0.0248(16) 0.0087(14)
C112 0.054(2) 0.121(4) 0.141(4) 0.003(3) 0.002(3) -0.025(2)
C83 0.090(3) 0.066(2) 0.0517(18) 0.0015(15) 0.0217(17) 0.0025(18)
C84 0.175(6) 0.176(6) 0.076(3) -0.021(4) 0.017(4) 0.049(5)
C113 0.213(7) 0.263(9) 0.058(3) 0.044(4) 0.050(4) 0.149(7)
C93 0.067(2) 0.0579(19) 0.097(3) -0.0063(18) 0.013(2) 0.0127(16)
C74 0.067(2) 0.149(4) 0.059(2) 0.000(2) 0.0183(18) 0.034(2)
C92 0.108(3) 0.064(2) 0.073(2) 0.0171(18) 0.038(2) 0.013(2)
C64 0.134(5) 0.318(10) 0.127(4) 0.152(6) 0.101(4) 0.159(6)
C123 0.087(3) 0.139(4) 0.129(4) 0.000(3) 0.001(3) 0.064(3)
C122 0.131(5) 0.149(5) 0.085(3) 0.024(3) 0.040(3) -0.020(4)

loop_
_atom_type_symbol
_atom_type_description
_atom_type_scat_dispersion_real
_atom_type_scat_dispersion_imag
_atom_type_scat_source
C C 0.0033 0.0016 'International Tables Vol C Tables 4.2.6.8 and 6.1.1.4'
H H 0.0000 0.0000 'International Tables Vol C Tables 4.2.6.8 and 6.1.1.4'
F F 0.0171 0.0103 'International Tables Vol C Tables 4.2.6.8 and 6.1.1.4'
Fe Fe 0.3463 0.8444 'International Tables Vol C Tables 4.2.6.8 and 6.1.1.4'
N N 0.0061 0.0033 'International Tables Vol C Tables 4.2.6.8 and 6.1.1.4'

loop_
_geom_angle_atom_site_label_1
_geom_angle_atom_site_label_2
_geom_angle_atom_site_label_3
_geom_angle
F1 Fe1 N11 126.70(8)
F1 Fe1 N21 124.24(8)
N11 Fe1 N21 94.99(8)
F1 Fe1 N14 101.08(8)
N11 Fe1 N14 103.07(8)
N21 Fe1 N14 103.29(8)
C21 N11 C12 119.5(2)
C21 N11 Fe1 122.83(16)
C12 N11 Fe1 117.31(15)
C41 N21 C13 118.40(19)
C41 N21 Fe1 122.74(16)
C13 N21 Fe1 118.54(14)
C54 N14 C14 116.8(2)
C54 N14 Fe1 120.83(16)
C14 N14 Fe1 122.32(18)
N11 C21 C31 123.7(2)
N11 C21 C11 119.8(2)
C31 C21 C11 116.5(2)
C22 C12 C62 120.1(2)
C22 C12 N11 120.9(2)
C62 C12 N11 119.0(2)
N21 C41 C31 123.6(2)
N21 C41 C51 119.9(2)
C31 C41 C51 116.5(2)
C21 C31 C41 130.0(2)
C63 C13 C23 120.8(2)
C63 C13 N21 118.5(2)
C23 C13 N21 120.7(2)
N14 C54 C44 123.8(2)
C52 C62 C12 118.6(3)
C52 C62 C102 119.9(3)
C12 C62 C102 121.5(3)
C33 C23 C13 118.1(3)
C33 C23 C73 119.1(3)
C13 C23 C73 122.8(2)
C43 C33 C23 121.5(3)
C24 C34 C44 116.4(3)
C24 C34 C64 121.1(3)
C44 C34 C64 122.5(3)
N14 C14 C24 122.5(3)
C53 C63 C13 118.3(3)
C53 C63 C103 119.6(3)
C13 C63 C103 122.1(2)
C32 C22 C12 118.6(3)
C32 C22 C72 118.8(3)
C12 C22 C72 122.6(2)
C43 C53 C63 121.3(3)
C33 C43 C53 119.8(3)
C14 C24 C34 121.4(3)
C54 C44 C34 119.2(3)
C42 C52 C62 121.7(3)
C93 C73 C23 113.0(3)
C93 C73 C83 109.6(3)
C23 C73 C83 110.1(3)
C52 C42 C32 119.6(3)
C123 C103 C113 110.8(4)
C123 C103 C63 112.1(3)
C113 C103 C63 111.4(3)
C22 C72 C92 110.7(3)
C22 C72 C82 111.0(3)
C92 C72 C82 109.9(3)
C42 C32 C22 121.4(3)
C112 C102 C62 111.0(3)
C112 C102 C122 110.2(4)
C62 C102 C122 111.6(3)
C94 C64 C74 125.1(5)
C94 C64 C34 114.8(4)
C74 C64 C34 115.6(4)
C94 C64 C84 96.2(5)
C74 C64 C84 93.9(5)
C34 C64 C84 101.4(5)

loop_
_geom_bond_atom_site_label_1
_geom_bond_atom_site_label_2
_geom_bond_distance
Fe1 F1 1.8426(15)
Fe1 N11 2.009(2)
Fe1 N21 2.0121(19)
Fe1 N14 2.121(2)
N11 C21 1.336(3)
N11 C12 1.439(3)
N21 C41 1.336(3)
N21 C13 1.442(3)
N14 C54 1.343(3)
N14 C14 1.345(3)
C21 C31 1.402(4)
C21 C11 1.509(3)
C12 C22 1.404(4)
C12 C62 1.412(4)
C41 C31 1.407(4)
C41 C51 1.515(3)
C13 C63 1.407(3)
C13 C23 1.408(4)
C54 C44 1.378(4)
C62 C52 1.395(4)
C62 C102 1.514(4)
C23 C33 1.393(4)
C23 C73 1.521(4)
C33 C43 1.375(5)
C34 C24 1.382(5)
C34 C44 1.399(4)
C34 C64 1.517(5)
C14 C24 1.368(4)
C63 C53 1.392(4)
C63 C103 1.512(4)
C82 C72 1.540(5)
C22 C32 1.396(4)
C22 C72 1.528(4)
C94 C64 1.414(6)
C53 C43 1.380(5)
C52 C42 1.366(5)
C73 C93 1.521(4)
C73 C83 1.533(4)
C42 C32 1.383(5)
C103 C123 1.492(5)
C103 C113 1.495(6)
C72 C92 1.534(5)
C102 C112 1.509(5)
C102 C122 1.527(6)
C84 C64 1.890(11)
C74 C64 1.415(6)
